data_9008087
loop_
_publ_author_name
'Margulis, T. N.'
'Templeton, D. H.'

_publ_section_title
;
 Crystal structure and hydrogen bonding of magnesium ammonium sulfate
 hexahydrate
;
_journal_name_full 'Zeitschrift fur Kristallographie'
_journal_page_first 344
_journal_page_last 357
_journal_paper_doi 10.1524/zkri.1962.117.5-6.344
_journal_volume 117
_journal_year 1962
_chemical_formula_sum 'H20 Mg N2 O14 S2'
_chemical_name_mineral Boussingaultite
_space_group_IT_number 14
_symmetry_space_group_name_Hall '-P 2yab'
_symmetry_space_group_name_H-M 'P 1 21/a 1'
_cell_angle_alpha 90
_cell_angle_beta 107.14
_cell_angle_gamma 90
_cell_length_a 9.324
_cell_length_b 12.597
_cell_length_c 6.211
_cell_formula_units_Z 2
_cell_volume 697.110
_database_code_amcsd 0010599
_exptl_crystal_density_diffrn 1.718
_cod_original_formula_sum 'Mg S2 O14 N2 H20'
_cod_database_code 9008087

loop_
_space_group_symop_operation_xyz
x,y,z
1/2+x,1/2-y,z
1/2-x,1/2+y,-z
-x,-y,-z

loop_
_atom_site_aniso_label
_atom_site_aniso_U_11
_atom_site_aniso_U_22
_atom_site_aniso_U_33
_atom_site_aniso_U_12
_atom_site_aniso_U_13
_atom_site_aniso_U_23
Mg 0.02252 0.02572 0.02302 -0.00227 0.00576 -0.00038
S 0.02252 0.02894 0.02855 0.00199 0.00750 0.00170
O1 0.03097 0.05708 0.05889 -0.00426 0.00670 0.00947
O2 0.02855 0.03216 0.03926 0.01052 0.00804 0.00568
O3 0.04223 0.03457 0.02855 0.00512 0.01340 0.00568
O4 0.05228 0.03457 0.03569 0.00682 0.01340 -0.00379
O5 0.02373 0.02814 0.04283 0.00313 0.00804 0.00379
O6 0.03177 0.03939 0.02855 -0.00881 0.00536 -0.00379
O7 0.03217 0.02733 0.03034 0.00171 0.01072 0.00379
N 0.04022 0.04341 0.03926 -0.00171 0.01607 -0.00189

loop_
_atom_site_label
_atom_site_fract_x
_atom_site_fract_y
_atom_site_fract_z
_atom_site_U_iso_or_equiv
Mg 0.00000 0.00000 0.00000 ?
S 0.09530 -0.36050 0.25750 ?
O1 -0.04690 -0.41740 0.21160 ?
O2 0.21850 -0.43280 0.37180 ?
O3 0.11850 -0.32110 0.04560 ?
O4 0.09510 -0.27020 0.40890 ?
O5 0.16030 -0.10940 -0.03070 ?
O6 0.16850 0.10420 0.16560 ?
O7 -0.00170 -0.06870 0.29860 ?
N 0.13210 0.35090 0.36110 ?
H1 0.21000 0.10000 0.30000 0.05066
H2 0.02000 -0.13100 0.32000 0.05066
H3 0.26000 -0.09000 0.05000 0.05066
H4 0.06000 0.33300 0.21000 0.05066
H5 0.15000 -0.17800 -0.01000 0.05066
H6 0.21000 0.30500 0.40000 0.05066
H7 0.17000 0.42200 0.36000 0.05066
H8 0.40000 -0.43800 0.31000 0.05066
H9 0.23000 0.12000 0.10000 0.05066
H10 0.09000 0.34600 0.45000 0.05066

loop_
_cod_related_entry_id
_cod_related_entry_database
_cod_related_entry_code
1 AMCSD 0010599
